data_7237334
loop_
_publ_author_name
'Chen, Zhanxiang'
'Wu, Zhongbin'
'Ni, Fan'
'Zhong, Cheng'
'Zeng, Weixuan'
'Wei, Danqing'
'An, Kebin'
'Ma, Dongge'
'Yang, Chuluo'

_publ_section_title
;
 Emitters with a pyridine-3,5-dicarbonitrile core and short delayed
 fluorescence lifetimes of about 1.5 \ms: orange-red TADF-based OLEDs with
 very slow efficiency roll-offs at high luminance
;
_journal_issue 24
_journal_name_full 'Journal of Materials Chemistry C'
_journal_page_first 6543
_journal_paper_doi 10.1039/C8TC01698D
_journal_volume 6
_journal_year 2018
_chemical_formula_sum 'C52 H32 Cl9 N5 O2'
_chemical_formula_weight 1077.87
_space_group_crystal_system triclinic
_space_group_IT_number 2
_space_group_name_Hall '-P 1'
_space_group_name_H-M_alt 'P -1'
_atom_sites_solution_hydrogens geom
_audit_creation_method SHELXL-2014/7
_audit_update_record
;
2018-02-02 deposited with the CCDC.
2018-05-25 downloaded from the CCDC.
;
_cell_angle_alpha 80.535(3)
_cell_angle_beta 88.487(3)
_cell_angle_gamma 83.795(3)
_cell_formula_units_Z 2
_cell_length_a 10.3134(9)
_cell_length_b 13.4390(10)
_cell_length_c 18.0482(15)
_cell_measurement_reflns_used 1373
_cell_measurement_temperature 296(2)
_cell_measurement_theta_max 20.30
_cell_measurement_theta_min 2.38
_cell_volume 2452.9(3)
_computing_structure_refinement 'SHELXL-2014/7 (Sheldrick, 2014)'
_diffrn_ambient_temperature 296(2)
_diffrn_measured_fraction_theta_full 0.998
_diffrn_measured_fraction_theta_max 0.998
_diffrn_measurement_device_type CCD
_diffrn_radiation_type MoK\a
_diffrn_radiation_wavelength 0.71073
_diffrn_reflns_av_R_equivalents 0.0445
_diffrn_reflns_av_unetI/netI 0.0916
_diffrn_reflns_Laue_measured_fraction_full 0.998
_diffrn_reflns_Laue_measured_fraction_max 0.998
_diffrn_reflns_limit_h_max 8
_diffrn_reflns_limit_h_min -12
_diffrn_reflns_limit_k_max 15
_diffrn_reflns_limit_k_min -15
_diffrn_reflns_limit_l_max 21
_diffrn_reflns_limit_l_min -21
_diffrn_reflns_number 15960
_diffrn_reflns_point_group_measured_fraction_full 0.998
_diffrn_reflns_point_group_measured_fraction_max 0.998
_diffrn_reflns_theta_full 24.999
_diffrn_reflns_theta_max 24.999
_diffrn_reflns_theta_min 1.144
_exptl_absorpt_coefficient_mu 0.561
_exptl_absorpt_correction_type multi-scan
_exptl_absorpt_process_details sadabs
_exptl_crystal_colour red
_exptl_crystal_density_diffrn 1.459
_exptl_crystal_description Block
_exptl_crystal_F_000 1096
_exptl_crystal_size_max 0.220
_exptl_crystal_size_mid 0.200
_exptl_crystal_size_min 0.180
_exptl_transmission_factor_max 0.864
_exptl_transmission_factor_min 0.864
_refine_diff_density_max 0.702
_refine_diff_density_min -0.701
_refine_diff_density_rms 0.104
_refine_ls_extinction_method none
_refine_ls_goodness_of_fit_ref 1.204
_refine_ls_hydrogen_treatment constr
_refine_ls_matrix_type full
_refine_ls_number_parameters 598
_refine_ls_number_reflns 8604
_refine_ls_number_restraints 62
_refine_ls_restrained_S_all 1.209
_refine_ls_R_factor_all 0.2118
_refine_ls_R_factor_gt 0.1318
_refine_ls_shift/su_max 0.000
_refine_ls_shift/su_mean 0.000
_refine_ls_structure_factor_coef Fsqd
_refine_ls_weighting_details 'w=1/[\s^2^(Fo^2^)+(0.2000P)^2^] where P=(Fo^2^+2Fc^2^)/3'
_refine_ls_weighting_scheme calc
_refine_ls_wR_factor_gt 0.3557
_refine_ls_wR_factor_ref 0.4173
_reflns_Friedel_coverage 0.000
_reflns_number_gt 3812
_reflns_number_total 8604
_reflns_threshold_expression 'I > 2\s(I)'
_cod_data_source_file c8tc01698d2.cif
_cod_data_source_block 1_a_CCDC1
_cod_database_code 7237334
_shelx_shelxl_version_number 2014/7
_shelx_space_group_comment
;
The symmetry employed for this shelxl refinement is uniquely defined
by the following loop, which should always be used as a source of
symmetry information in preference to the above space-group names.
They are only intended as comments.
;
_shelx_estimated_absorpt_t_min 0.886
_shelx_estimated_absorpt_t_max 0.906

loop_
_space_group_symop_operation_xyz
'x, y, z'
'-x, -y, -z'

loop_
_atom_site_label
_atom_site_type_symbol
_atom_site_fract_x
_atom_site_fract_y
_atom_site_fract_z
_atom_site_U_iso_or_equiv
_atom_site_adp_type
_atom_site_occupancy
_atom_site_site_symmetry_order
_atom_site_calc_flag
_atom_site_refinement_flags_posn
_atom_site_refinement_flags_adp
C1 C 0.9840(8) 0.3130(4) 0.7783(4) 0.0649(19) Uani 1 1 d . .
H1 H 0.8942 0.3226 0.7858 0.078 Uiso 1 1 calc R U
C2 C 1.0482(11) 0.2154(5) 0.7872(4) 0.081(3) Uani 1 1 d . .
H2 H 1.0012 0.1599 0.8011 0.097 Uiso 1 1 calc R U
C3 C 1.1804(11) 0.2004(6) 0.7757(5) 0.086(3) Uani 1 1 d . .
H3 H 1.2224 0.1349 0.7808 0.104 Uiso 1 1 calc R U
C4 C 1.2502(9) 0.2816(6) 0.7567(5) 0.089(3) Uani 1 1 d . .
H4 H 1.3401 0.2712 0.7503 0.107 Uiso 1 1 calc R U
C5 C 1.1885(8) 0.3786(5) 0.7470(4) 0.072(2) Uani 1 1 d . .
H5 H 1.2364 0.4336 0.7329 0.087 Uiso 1 1 calc R U
C6 C 1.0532(7) 0.3951(4) 0.7584(3) 0.0524(16) Uani 1 1 d . .
C7 C 0.9870(6) 0.5008(4) 0.7477(3) 0.0481(15) Uani 1 1 d . .
C8 C 0.9220(6) 0.5405(4) 0.8070(3) 0.0472(15) Uani 1 1 d . .
C9 C 0.8676(6) 0.6417(4) 0.7963(3) 0.0421(13) Uani 1 1 d . .
C10 C 0.9154(6) 0.6612(4) 0.6686(3) 0.0449(14) Uani 1 1 d . .
C11 C 0.9869(6) 0.5632(4) 0.6785(3) 0.0464(15) Uani 1 1 d . .
C12 C 1.0634(7) 0.5288(4) 0.6169(4) 0.0564(17) Uani 1 1 d . .
C13 C 0.9135(7) 0.4772(4) 0.8792(4) 0.0571(17) Uani 1 1 d . .
C14 C 0.8967(6) 0.7270(4) 0.5953(3) 0.0450(14) Uani 1 1 d . .
C15 C 0.8922(6) 0.8320(4) 0.5918(3) 0.0494(15) Uani 1 1 d . .
H15 H 0.9051 0.8588 0.6350 0.059 Uiso 1 1 calc R U
C16 C 0.8690(6) 0.8957(4) 0.5249(3) 0.0539(16) Uani 1 1 d . .
H16 H 0.8671 0.9654 0.5232 0.065 Uiso 1 1 calc R U
C17 C 0.8483(6) 0.8576(4) 0.4596(3) 0.0481(15) Uani 1 1 d . .
C18 C 0.8494(7) 0.7559(5) 0.4628(3) 0.0579(17) Uani 1 1 d . .
H18 H 0.8338 0.7300 0.4195 0.069 Uiso 1 1 calc R U
C19 C 0.8735(7) 0.6899(4) 0.5300(3) 0.0544(17) Uani 1 1 d . .
H19 H 0.8741 0.6204 0.5313 0.065 Uiso 1 1 calc R U
C20 C 0.9288(6) 0.9553(4) 0.3446(3) 0.0447(14) Uani 1 1 d . .
C21 C 1.0548(6) 0.9101(5) 0.3568(3) 0.0540(16) Uani 1 1 d . .
H21 H 1.0722 0.8588 0.3977 0.065 Uiso 1 1 calc R U
C22 C 1.1565(6) 0.9404(5) 0.3086(4) 0.0631(18) Uani 1 1 d . .
H22 H 1.2408 0.9096 0.3183 0.076 Uiso 1 1 calc R U
C23 C 1.1341(7) 1.0132(5) 0.2487(4) 0.0637(18) Uani 1 1 d . .
H23 H 1.2020 1.0324 0.2163 0.076 Uiso 1 1 calc R U
C24 C 1.0082(7) 1.0596(5) 0.2357(4) 0.0603(17) Uani 1 1 d . .
H24 H 0.9917 1.1102 0.1942 0.072 Uiso 1 1 calc R U
C25 C 0.9074(6) 1.0318(4) 0.2832(3) 0.0477(15) Uani 1 1 d . .
C26 C 0.6824(6) 1.0506(5) 0.3123(3) 0.0525(16) Uani 1 1 d . .
C27 C 0.5616(7) 1.0999(6) 0.2929(4) 0.071(2) Uani 1 1 d . .
H27 H 0.5524 1.1512 0.2514 0.085 Uiso 1 1 calc R U
C28 C 0.4540(7) 1.0732(7) 0.3353(4) 0.079(2) Uani 1 1 d . .
H28 H 0.3718 1.1067 0.3230 0.095 Uiso 1 1 calc R U
C29 C 0.4691(7) 0.9967(7) 0.3957(4) 0.079(2) Uani 1 1 d . .
H29 H 0.3966 0.9788 0.4245 0.095 Uiso 1 1 calc R U
C30 C 0.5902(6) 0.9459(5) 0.4146(4) 0.0652(19) Uani 1 1 d . .
H30 H 0.5983 0.8931 0.4552 0.078 Uiso 1 1 calc R U
C31 C 0.6990(6) 0.9731(4) 0.3736(3) 0.0496(15) Uani 1 1 d . .
C32 C 0.8133(6) 0.6960(4) 0.8576(3) 0.0440(14) Uani 1 1 d . .
C33 C 0.8753(6) 0.6857(5) 0.9267(3) 0.0542(16) Uani 1 1 d . .
H33 H 0.9497 0.6401 0.9366 0.065 Uiso 1 1 calc R U
C34 C 0.8271(7) 0.7427(5) 0.9804(4) 0.0614(18) Uani 1 1 d . .
H34 H 0.8675 0.7343 1.0269 0.074 Uiso 1 1 calc R U
C35 C 0.7187(7) 0.8123(5) 0.9648(4) 0.0610(18) Uani 1 1 d . .
C36 C 0.6562(7) 0.8230(5) 0.8964(4) 0.0630(19) Uani 1 1 d . .
H36 H 0.5824 0.8690 0.8860 0.076 Uiso 1 1 calc R U
C37 C 0.7054(6) 0.7644(5) 0.8439(3) 0.0537(16) Uani 1 1 d . .
H37 H 0.6638 0.7718 0.7980 0.064 Uiso 1 1 calc R U
C38 C 0.7275(7) 0.9678(5) 1.0203(3) 0.0577(17) Uani 1 1 d . .
C39 C 0.6893(7) 1.0227(5) 1.0764(4) 0.0594(17) Uani 1 1 d . .
C40 C 0.7397(9) 1.1135(6) 1.0795(5) 0.078(2) Uani 1 1 d . .
H40 H 0.7126 1.1507 1.1173 0.094 Uiso 1 1 calc R U
C41 C 0.8289(10) 1.1483(8) 1.0272(6) 0.102(3) Uani 1 1 d . .
H41 H 0.8608 1.2100 1.0290 0.122 Uiso 1 1 calc R U
C42 C 0.8722(12) 1.0934(8) 0.9719(5) 0.112(3) Uani 1 1 d . .
H42 H 0.9370 1.1154 0.9383 0.135 Uiso 1 1 calc R U
C43 C 0.8170(8) 1.0035(6) 0.9669(4) 0.079(2) Uani 1 1 d . .
H43 H 0.8408 0.9682 0.9277 0.095 Uiso 1 1 calc R U
C44 C 0.5746(7) 0.8482(5) 1.0709(4) 0.0579(17) Uani 1 1 d . .
C45 C 0.5410(7) 0.9077(5) 1.1274(4) 0.0601(18) Uani 1 1 d . .
C46 C 0.4464(8) 0.8809(7) 1.1795(5) 0.079(2) Uani 1 1 d . .
H46 H 0.4260 0.9201 1.2170 0.094 Uiso 1 1 calc R U
C47 C 0.3839(9) 0.8009(9) 1.1776(5) 0.106(3) Uani 1 1 d . .
H47 H 0.3192 0.7850 1.2131 0.127 Uiso 1 1 calc R U
C48 C 0.4137(9) 0.7403(8) 1.1234(5) 0.101(3) Uani 1 1 d . .
H48 H 0.3700 0.6835 1.1226 0.121 Uiso 1 1 calc R U
C49 C 0.5100(7) 0.7650(6) 1.0697(4) 0.073(2) Uani 1 1 d . .
H49 H 0.5302 0.7245 1.0330 0.087 Uiso 1 1 calc R U
C50 C 0.6315(9) 0.4642(15) 0.6177(10) 0.326(15) Uiso 1 1 d D .
H50 H 0.6371 0.5244 0.5794 0.391 Uiso 1 1 calc R U
C51 C 0.6475(11) 0.3175(15) 0.4278(8) 0.42(2) Uiso 1 1 d D .
H51 H 0.6623 0.3771 0.4499 0.500 Uiso 1 1 calc R U
C52 C 0.7012(9) 0.4117(11) 0.0917(7) 0.164(5) Uiso 1 1 d D .
H52 H 0.7386 0.3873 0.0467 0.197 Uiso 1 1 calc R U
Cl1 Cl 0.6253(9) 0.4944(11) 0.7102(7) 0.421(6) Uani 1 1 d D .
Cl2 Cl 0.4885(8) 0.4043(11) 0.6080(6) 0.497(10) Uani 1 1 d D .
Cl3 Cl 0.7679(7) 0.3725(7) 0.6143(4) 0.327(4) Uani 1 1 d D .
Cl4 Cl 0.7433(10) 0.2055(7) 0.4694(6) 0.368(5) Uani 1 1 d D .
Cl5 Cl 0.4828(9) 0.2887(9) 0.4364(8) 0.482(9) Uani 1 1 d D .
Cl6 Cl 0.6852(13) 0.3314(12) 0.3300(6) 0.559(10) Uani 1 1 d D U
Cl7 Cl 0.7799(5) 0.3382(3) 0.1736(3) 0.222(2) Uani 1 1 d D .
Cl8 Cl 0.5334(5) 0.3855(5) 0.1022(4) 0.258(3) Uani 1 1 d D .
Cl9 Cl 0.7237(6) 0.5259(3) 0.0878(3) 0.217(2) Uani 1 1 d D .
N1 N 0.9025(7) 0.4247(4) 0.9349(4) 0.082(2) Uani 1 1 d . .
N2 N 1.1265(7) 0.5016(5) 0.5693(4) 0.085(2) Uani 1 1 d . .
N3 N 0.8620(5) 0.6975(3) 0.7279(3) 0.0456(12) Uani 1 1 d . .
N4 N 0.6744(6) 0.8762(4) 1.0189(3) 0.0722(17) Uani 1 1 d . .
N5 N 0.8259(5) 0.9264(4) 0.3914(3) 0.0560(14) Uani 1 1 d . .
O1 O 0.6035(5) 0.9918(4) 1.1321(3) 0.0733(14) Uani 1 1 d . .
O2 O 0.7873(5) 1.0816(4) 0.2683(3) 0.0764(15) Uani 1 1 d . .

loop_
_atom_site_aniso_label
_atom_site_aniso_U_11
_atom_site_aniso_U_22
_atom_site_aniso_U_33
_atom_site_aniso_U_23
_atom_site_aniso_U_13
_atom_site_aniso_U_12
C1 0.080(5) 0.044(4) 0.069(5) -0.003(3) -0.005(4) 0.000(3)
C2 0.137(9) 0.041(4) 0.065(5) -0.002(3) -0.015(5) -0.016(5)
C3 0.110(7) 0.064(5) 0.078(6) -0.010(4) -0.033(5) 0.028(5)
C4 0.084(6) 0.062(5) 0.119(7) -0.019(5) -0.031(5) 0.017(5)
C5 0.076(5) 0.055(4) 0.082(5) -0.004(4) -0.024(4) 0.005(4)
C6 0.069(4) 0.042(3) 0.043(4) -0.004(3) -0.013(3) 0.004(3)
C7 0.065(4) 0.039(3) 0.039(3) -0.005(3) -0.004(3) 0.000(3)
C8 0.059(4) 0.044(3) 0.036(3) 0.003(3) -0.003(3) -0.009(3)
C9 0.047(3) 0.041(3) 0.036(3) -0.003(2) -0.002(3) 0.000(3)
C10 0.061(4) 0.037(3) 0.034(3) -0.004(2) -0.002(3) 0.003(3)
C11 0.065(4) 0.037(3) 0.037(3) -0.007(2) 0.000(3) -0.001(3)
C12 0.073(5) 0.044(3) 0.048(4) -0.005(3) 0.000(3) 0.006(3)
C13 0.082(5) 0.044(3) 0.042(4) -0.001(3) -0.005(3) 0.002(3)
C14 0.061(4) 0.042(3) 0.031(3) -0.004(2) 0.008(3) -0.002(3)
C15 0.070(4) 0.042(3) 0.035(3) -0.005(2) 0.000(3) -0.003(3)
C16 0.069(4) 0.043(3) 0.046(4) -0.001(3) 0.008(3) 0.001(3)
C17 0.042(3) 0.057(4) 0.038(3) 0.007(3) 0.009(3) 0.001(3)
C18 0.077(5) 0.059(4) 0.037(3) -0.007(3) -0.007(3) 0.002(3)
C19 0.078(5) 0.043(3) 0.038(3) -0.003(3) 0.007(3) 0.005(3)
C20 0.045(3) 0.053(3) 0.034(3) -0.006(3) 0.005(3) 0.000(3)
C21 0.058(4) 0.061(4) 0.038(4) 0.000(3) 0.007(3) 0.004(3)
C22 0.041(4) 0.082(5) 0.064(5) -0.014(4) 0.013(3) 0.003(3)
C23 0.058(4) 0.079(4) 0.055(4) -0.006(4) 0.023(3) -0.021(4)
C24 0.069(5) 0.065(4) 0.043(4) 0.004(3) 0.009(3) -0.012(4)
C25 0.048(4) 0.056(3) 0.033(3) 0.002(3) 0.006(3) 0.003(3)
C26 0.045(4) 0.070(4) 0.036(3) 0.006(3) 0.000(3) 0.000(3)
C27 0.067(5) 0.088(5) 0.047(4) 0.008(4) -0.009(4) 0.009(4)
C28 0.053(4) 0.110(6) 0.068(5) -0.004(5) -0.004(4) 0.008(4)
C29 0.047(4) 0.122(6) 0.059(5) 0.007(5) 0.006(4) -0.007(4)
C30 0.051(4) 0.080(5) 0.054(4) 0.015(3) 0.007(3) -0.002(4)
C31 0.045(4) 0.059(4) 0.039(3) -0.001(3) 0.007(3) 0.004(3)
C32 0.056(4) 0.042(3) 0.031(3) 0.003(2) 0.007(3) -0.003(3)
C33 0.058(4) 0.058(4) 0.044(4) -0.008(3) -0.003(3) 0.007(3)
C34 0.077(5) 0.069(4) 0.037(4) -0.010(3) 0.000(3) 0.000(4)
C35 0.083(5) 0.058(4) 0.042(4) -0.011(3) 0.020(4) -0.007(4)
C36 0.073(5) 0.061(4) 0.048(4) 0.001(3) 0.014(3) 0.013(4)
C37 0.056(4) 0.060(4) 0.040(4) 0.000(3) 0.000(3) 0.005(3)
C38 0.070(4) 0.062(4) 0.037(4) -0.007(3) 0.006(3) 0.005(4)
C39 0.065(4) 0.062(4) 0.046(4) -0.001(3) 0.003(3) 0.005(3)
C40 0.099(6) 0.071(5) 0.066(5) -0.018(4) 0.005(5) -0.004(5)
C41 0.117(8) 0.102(6) 0.092(7) -0.020(6) 0.009(6) -0.034(6)
C42 0.166(10) 0.121(7) 0.059(6) -0.012(5) 0.023(6) -0.068(7)
C43 0.098(6) 0.089(5) 0.052(4) -0.009(4) 0.012(4) -0.024(5)
C44 0.058(4) 0.066(4) 0.047(4) -0.008(3) 0.009(3) -0.001(3)
C45 0.052(4) 0.073(4) 0.049(4) -0.008(3) 0.008(3) 0.020(4)
C46 0.062(5) 0.097(6) 0.079(6) -0.031(5) 0.018(4) 0.001(5)
C47 0.077(6) 0.164(10) 0.083(7) -0.038(7) 0.041(5) -0.026(7)
C48 0.103(7) 0.117(7) 0.097(7) -0.038(6) 0.031(6) -0.051(6)
C49 0.070(5) 0.080(5) 0.070(5) -0.024(4) 0.017(4) -0.010(4)
Cl1 0.316(11) 0.554(19) 0.406(14) -0.137(14) -0.050(10) 0.004(11)
Cl2 0.326(12) 0.74(3) 0.438(15) 0.046(16) -0.078(11) -0.297(15)
Cl3 0.267(8) 0.405(11) 0.294(9) 0.014(8) -0.021(7) -0.062(8)
Cl4 0.367(11) 0.322(10) 0.394(12) 0.011(9) -0.117(9) -0.013(8)
Cl5 0.294(10) 0.326(10) 0.79(3) 0.014(13) 0.164(14) -0.059(8)
Cl6 0.558(10) 0.559(10) 0.559(10) -0.091(3) -0.006(2) -0.060(2)
Cl7 0.246(5) 0.150(3) 0.270(6) -0.002(3) -0.083(5) -0.046(3)
Cl8 0.196(5) 0.324(7) 0.280(7) -0.046(6) -0.030(5) -0.143(5)
Cl9 0.261(5) 0.152(3) 0.235(5) 0.018(3) -0.019(4) -0.088(3)
N1 0.121(6) 0.066(4) 0.053(4) 0.006(3) -0.001(4) -0.005(4)
N2 0.107(5) 0.081(4) 0.063(4) -0.022(3) 0.015(4) 0.019(4)
N3 0.058(3) 0.041(2) 0.034(3) 0.000(2) 0.001(2) 0.004(2)
N4 0.093(4) 0.068(4) 0.060(4) -0.023(3) 0.039(3) -0.016(3)
N5 0.045(3) 0.072(3) 0.041(3) 0.013(2) 0.006(2) 0.005(3)
O1 0.081(3) 0.067(3) 0.074(3) -0.024(3) 0.030(3) -0.003(3)
O2 0.059(3) 0.087(3) 0.064(3) 0.033(3) 0.011(2) 0.007(3)

loop_
_atom_type_symbol
_atom_type_description
_atom_type_scat_dispersion_real
_atom_type_scat_dispersion_imag
_atom_type_scat_source
C C 0.0033 0.0016 'International Tables Vol C Tables 4.2.6.8 and 6.1.1.4'
H H 0.0000 0.0000 'International Tables Vol C Tables 4.2.6.8 and 6.1.1.4'
N N 0.0061 0.0033 'International Tables Vol C Tables 4.2.6.8 and 6.1.1.4'
O O 0.0106 0.0060 'International Tables Vol C Tables 4.2.6.8 and 6.1.1.4'
Cl Cl 0.1484 0.1585 'International Tables Vol C Tables 4.2.6.8 and 6.1.1.4'

loop_
_geom_angle_atom_site_label_1
_geom_angle_atom_site_label_2
_geom_angle_atom_site_label_3
_geom_angle
C6 C1 C2 119.9(8)
C6 C1 H1 120.1
C2 C1 H1 120.1
C3 C2 C1 120.5(8)
C3 C2 H2 119.7
C1 C2 H2 119.7
C4 C3 C2 120.0(7)
C4 C3 H3 120.0
C2 C3 H3 120.0
C3 C4 C5 120.4(9)
C3 C4 H4 119.8
C5 C4 H4 119.8
C6 C5 C4 120.2(8)
C6 C5 H5 119.9
C4 C5 H5 119.9
C5 C6 C1 119.0(6)
C5 C6 C7 119.7(6)
C1 C6 C7 121.2(6)
C11 C7 C8 117.4(5)
C11 C7 C6 121.3(5)
C8 C7 C6 121.3(5)
C9 C8 C7 119.8(5)
C9 C8 C13 120.5(5)
C7 C8 C13 119.6(5)
N3 C9 C8 120.9(5)
N3 C9 C32 114.8(4)
C8 C9 C32 124.4(5)
N3 C10 C11 119.7(5)
N3 C10 C14 116.7(4)
C11 C10 C14 123.7(5)
C7 C11 C10 120.2(5)
C7 C11 C12 119.4(5)
C10 C11 C12 120.4(5)
N2 C12 C11 178.3(7)
N1 C13 C8 176.8(8)
C19 C14 C15 118.2(5)
C19 C14 C10 122.7(5)
C15 C14 C10 119.0(5)
C16 C15 C14 120.4(5)
C16 C15 H15 119.8
C14 C15 H15 119.8
C15 C16 C17 120.9(5)
C15 C16 H16 119.5
C17 C16 H16 119.5
C18 C17 C16 119.2(5)
C18 C17 N5 121.8(6)
C16 C17 N5 119.0(5)
C17 C18 C19 120.7(6)
C17 C18 H18 119.6
C19 C18 H18 119.6
C18 C19 C14 120.5(5)
C18 C19 H19 119.7
C14 C19 H19 119.7
C21 C20 N5 122.2(5)
C21 C20 C25 117.6(6)
N5 C20 C25 120.3(5)
C20 C21 C22 121.0(6)
C20 C21 H21 119.5
C22 C21 H21 119.5
C23 C22 C21 120.9(6)
C23 C22 H22 119.6
C21 C22 H22 119.6
C22 C23 C24 119.0(6)
C22 C23 H23 120.5
C24 C23 H23 120.5
C25 C24 C23 120.9(6)
C25 C24 H24 119.6
C23 C24 H24 119.6
O2 C25 C24 118.0(5)
O2 C25 C20 121.3(5)
C24 C25 C20 120.7(6)
C31 C26 C27 121.5(6)
C31 C26 O2 121.4(5)
C27 C26 O2 117.2(6)
C28 C27 C26 119.7(6)
C28 C27 H27 120.2
C26 C27 H27 120.2
C27 C28 C29 119.4(7)
C27 C28 H28 120.3
C29 C28 H28 120.3
C30 C29 C28 121.1(7)
C30 C29 H29 119.5
C28 C29 H29 119.5
C31 C30 C29 120.2(6)
C31 C30 H30 119.9
C29 C30 H30 119.9
C26 C31 C30 118.2(6)
C26 C31 N5 118.9(5)
C30 C31 N5 122.9(5)
C37 C32 C33 118.6(5)
C37 C32 C9 119.0(5)
C33 C32 C9 122.1(5)
C34 C33 C32 120.5(6)
C34 C33 H33 119.7
C32 C33 H33 119.7
C33 C34 C35 119.6(6)
C33 C34 H34 120.2
C35 C34 H34 120.2
C36 C35 C34 120.3(6)
C36 C35 N4 120.4(6)
C34 C35 N4 119.3(6)
C35 C36 C37 119.0(6)
C35 C36 H36 120.5
C37 C36 H36 120.5
C32 C37 C36 121.9(6)
C32 C37 H37 119.0
C36 C37 H37 119.0
C39 C38 C43 119.5(7)
C39 C38 N4 118.9(6)
C43 C38 N4 121.7(6)
O1 C39 C38 123.2(6)
O1 C39 C40 116.4(6)
C38 C39 C40 120.4(7)
C41 C40 C39 120.1(8)
C41 C40 H40 120.0
C39 C40 H40 120.0
C42 C41 C40 120.8(9)
C42 C41 H41 119.6
C40 C41 H41 119.6
C41 C42 C43 119.0(9)
C41 C42 H42 120.5
C43 C42 H42 120.5
C38 C43 C42 120.0(8)
C38 C43 H43 120.0
C42 C43 H43 120.0
C49 C44 N4 123.0(6)
C49 C44 C45 118.1(7)
N4 C44 C45 118.9(6)
C46 C45 O1 119.0(6)
C46 C45 C44 120.0(7)
O1 C45 C44 121.0(6)
C47 C46 C45 121.4(8)
C47 C46 H46 119.3
C45 C46 H46 119.3
C46 C47 C48 120.6(8)
C46 C47 H47 119.7
C48 C47 H47 119.7
C47 C48 C49 119.5(8)
C47 C48 H48 120.2
C49 C48 H48 120.2
C44 C49 C48 120.3(7)
C44 C49 H49 119.8
C48 C49 H49 119.8
Cl3 C50 Cl1 106.6(8)
Cl3 C50 Cl2 107.7(9)
Cl1 C50 Cl2 106.1(9)
Cl3 C50 H50 112.0
Cl1 C50 H50 112.0
Cl2 C50 H50 112.0
Cl4 C51 Cl5 105.8(9)
Cl4 C51 Cl6 105.5(9)
Cl5 C51 Cl6 105.8(9)
Cl4 C51 H51 113.0
Cl5 C51 H51 113.0
Cl6 C51 H51 113.0
Cl9 C52 Cl7 109.3(7)
Cl9 C52 Cl8 115.1(7)
Cl7 C52 Cl8 104.3(7)
Cl9 C52 H52 109.3
Cl7 C52 H52 109.3
Cl8 C52 H52 109.3
C10 N3 C9 121.3(4)
C38 N4 C44 119.0(5)
C38 N4 C35 120.9(6)
C44 N4 C35 120.1(6)
C20 N5 C17 120.9(5)
C20 N5 C31 118.9(5)
C17 N5 C31 120.0(5)
C39 O1 C45 118.4(5)
C25 O2 C26 119.1(5)

loop_
_geom_bond_atom_site_label_1
_geom_bond_atom_site_label_2
_geom_bond_distance
C1 C6 1.372(9)
C1 C2 1.390(10)
C1 H1 0.9300
C2 C3 1.371(12)
C2 H2 0.9300
C3 C4 1.364(13)
C3 H3 0.9300
C4 C5 1.374(10)
C4 H4 0.9300
C5 C6 1.403(10)
C5 H5 0.9300
C6 C7 1.494(8)
C7 C11 1.384(8)
C7 C8 1.398(8)
C8 C9 1.399(8)
C8 C13 1.440(9)
C9 N3 1.334(7)
C9 C32 1.488(8)
C10 N3 1.331(7)
C10 C11 1.426(8)
C10 C14 1.469(8)
C11 C12 1.455(9)
C12 N2 1.148(8)
C13 N1 1.140(8)
C14 C19 1.389(8)
C14 C15 1.398(8)
C15 C16 1.370(8)
C15 H15 0.9300
C16 C17 1.390(8)
C16 H16 0.9300
C17 C18 1.358(8)
C17 N5 1.420(7)
C18 C19 1.391(8)
C18 H18 0.9300
C19 H19 0.9300
C20 C21 1.381(8)
C20 N5 1.387(7)
C20 C25 1.388(8)
C21 C22 1.396(9)
C21 H21 0.9300
C22 C23 1.341(10)
C22 H22 0.9300
C23 C24 1.387(9)
C23 H23 0.9300
C24 C25 1.373(9)
C24 H24 0.9300
C25 O2 1.354(7)
C26 C31 1.389(8)
C26 C27 1.372(9)
C26 O2 1.385(8)
C27 C28 1.377(10)
C27 H27 0.9300
C28 C29 1.369(11)
C28 H28 0.9300
C29 C30 1.380(9)
C29 H29 0.9300
C30 C31 1.378(9)
C30 H30 0.9300
C31 N5 1.409(7)
C32 C37 1.366(8)
C32 C33 1.396(8)
C33 C34 1.384(8)
C33 H33 0.9300
C34 C35 1.381(9)
C34 H34 0.9300
C35 C36 1.387(9)
C35 N4 1.438(8)
C36 C37 1.380(9)
C36 H36 0.9300
C37 H37 0.9300
C38 C39 1.374(9)
C38 C43 1.381(10)
C38 N4 1.404(9)
C39 O1 1.365(8)
C39 C40 1.387(10)
C40 C41 1.363(12)
C40 H40 0.9300
C41 C42 1.374(13)
C41 H41 0.9300
C42 C43 1.407(12)
C42 H42 0.9300
C43 H43 0.9300
C44 C49 1.366(10)
C44 N4 1.413(8)
C44 C45 1.410(9)
C45 C46 1.371(10)
C45 O1 1.376(9)
C46 C47 1.318(12)
C46 H46 0.9300
C47 C48 1.380(12)
C47 H47 0.9300
C48 C49 1.395(11)
C48 H48 0.9300
C49 H49 0.9300
C50 Cl3 1.774(10)
C50 Cl1 1.779(10)
C50 Cl2 1.780(10)
C50 H50 0.9800
C51 Cl4 1.775(11)
C51 Cl5 1.779(11)
C51 Cl6 1.781(10)
C51 H51 0.9800
C52 Cl9 1.567(14)
C52 Cl7 1.797(9)
C52 Cl8 1.802(9)
C52 H52 0.9800

loop_
_geom_torsion_atom_site_label_1
_geom_torsion_atom_site_label_2
_geom_torsion_atom_site_label_3
_geom_torsion_atom_site_label_4
_geom_torsion
C6 C1 C2 C3 -0.5(11)
C1 C2 C3 C4 1.2(12)
C2 C3 C4 C5 -1.7(13)
C3 C4 C5 C6 1.6(12)
C4 C5 C6 C1 -0.8(11)
C4 C5 C6 C7 -180.0(7)
C2 C1 C6 C5 0.3(10)
C2 C1 C6 C7 179.4(6)
C5 C6 C7 C11 62.3(8)
C1 C6 C7 C11 -116.8(7)
C5 C6 C7 C8 -118.1(7)
C1 C6 C7 C8 62.8(8)
C11 C7 C8 C9 -4.1(9)
C6 C7 C8 C9 176.3(6)
C11 C7 C8 C13 176.9(6)
C6 C7 C8 C13 -2.7(9)
C7 C8 C9 N3 8.7(9)
C13 C8 C9 N3 -172.3(6)
C7 C8 C9 C32 -170.9(6)
C13 C8 C9 C32 8.1(9)
C8 C7 C11 C10 -4.0(9)
C6 C7 C11 C10 175.6(6)
C8 C7 C11 C12 174.3(6)
C6 C7 C11 C12 -6.1(9)
N3 C10 C11 C7 8.2(9)
C14 C10 C11 C7 -172.2(6)
N3 C10 C11 C12 -170.1(6)
C14 C10 C11 C12 9.6(9)
N3 C10 C14 C19 -141.0(6)
C11 C10 C14 C19 39.3(10)
N3 C10 C14 C15 34.1(8)
C11 C10 C14 C15 -145.6(6)
C19 C14 C15 C16 -1.7(10)
C10 C14 C15 C16 -177.0(6)
C14 C15 C16 C17 0.6(10)
C15 C16 C17 C18 1.0(10)
C15 C16 C17 N5 -179.4(6)
C16 C17 C18 C19 -1.3(10)
N5 C17 C18 C19 179.1(6)
C17 C18 C19 C14 0.1(11)
C15 C14 C19 C18 1.4(10)
C10 C14 C19 C18 176.5(6)
N5 C20 C21 C22 179.7(6)
C25 C20 C21 C22 -0.3(9)
C20 C21 C22 C23 -0.9(10)
C21 C22 C23 C24 1.0(11)
C22 C23 C24 C25 0.0(10)
C23 C24 C25 O2 178.6(6)
C23 C24 C25 C20 -1.2(10)
C21 C20 C25 O2 -178.4(6)
N5 C20 C25 O2 1.6(9)
C21 C20 C25 C24 1.3(9)
N5 C20 C25 C24 -178.6(6)
C31 C26 C27 C28 0.6(11)
O2 C26 C27 C28 -179.2(7)
C26 C27 C28 C29 -0.8(12)
C27 C28 C29 C30 -0.3(13)
C28 C29 C30 C31 1.5(12)
C27 C26 C31 C30 0.5(10)
O2 C26 C31 C30 -179.7(6)
C27 C26 C31 N5 -179.0(6)
O2 C26 C31 N5 0.8(9)
C29 C30 C31 C26 -1.6(10)
C29 C30 C31 N5 177.9(6)
N3 C9 C32 C37 37.1(8)
C8 C9 C32 C37 -143.3(6)
N3 C9 C32 C33 -137.3(6)
C8 C9 C32 C33 42.2(9)
C37 C32 C33 C34 0.9(9)
C9 C32 C33 C34 175.4(6)
C32 C33 C34 C35 -1.7(10)
C33 C34 C35 C36 1.7(10)
C33 C34 C35 N4 -175.8(6)
C34 C35 C36 C37 -1.0(10)
N4 C35 C36 C37 176.4(6)
C33 C32 C37 C36 -0.2(9)
C9 C32 C37 C36 -174.8(6)
C35 C36 C37 C32 0.3(10)
C43 C38 C39 O1 -178.6(6)
N4 C38 C39 O1 1.3(10)
C43 C38 C39 C40 0.1(10)
N4 C38 C39 C40 -180.0(6)
O1 C39 C40 C41 178.1(7)
C38 C39 C40 C41 -0.7(11)
C39 C40 C41 C42 -1.4(14)
C40 C41 C42 C43 4.0(16)
C39 C38 C43 C42 2.5(11)
N4 C38 C43 C42 -177.4(8)
C41 C42 C43 C38 -4.6(14)
C49 C44 C45 C46 0.5(10)
N4 C44 C45 C46 -178.6(6)
C49 C44 C45 O1 179.2(6)
N4 C44 C45 O1 0.1(9)
O1 C45 C46 C47 -179.8(8)
C44 C45 C46 C47 -1.0(12)
C45 C46 C47 C48 1.1(15)
C46 C47 C48 C49 -0.7(15)
N4 C44 C49 C48 178.9(8)
C45 C44 C49 C48 -0.1(11)
C47 C48 C49 C44 0.2(14)
C11 C10 N3 C9 -3.8(9)
C14 C10 N3 C9 176.5(5)
C8 C9 N3 C10 -4.5(9)
C32 C9 N3 C10 175.1(5)
C39 C38 N4 C44 5.8(10)
C43 C38 N4 C44 -174.3(6)
C39 C38 N4 C35 -175.3(6)
C43 C38 N4 C35 4.6(10)
C49 C44 N4 C38 174.5(7)
C45 C44 N4 C38 -6.5(9)
C49 C44 N4 C35 -4.4(10)
C45 C44 N4 C35 174.6(6)
C36 C35 N4 C38 -91.8(9)
C34 C35 N4 C38 85.7(8)
C36 C35 N4 C44 87.1(8)
C34 C35 N4 C44 -95.4(8)
C21 C20 N5 C17 8.2(9)
C25 C20 N5 C17 -171.9(6)
C21 C20 N5 C31 -177.4(5)
C25 C20 N5 C31 2.6(8)
C18 C17 N5 C20 -90.9(8)
C16 C17 N5 C20 89.5(7)
C18 C17 N5 C31 94.8(7)
C16 C17 N5 C31 -84.9(7)
C26 C31 N5 C20 -3.7(9)
C30 C31 N5 C20 176.8(6)
C26 C31 N5 C17 170.8(6)
C30 C31 N5 C17 -8.7(10)
C38 C39 O1 C45 -7.7(9)
C40 C39 O1 C45 173.6(6)
C46 C45 O1 C39 -174.5(6)
C44 C45 O1 C39 6.8(9)
C24 C25 O2 C26 175.7(6)
C20 C25 O2 C26 -4.5(9)
C31 C26 O2 C25 3.3(9)
C27 C26 O2 C25 -176.9(6)
